data_2010626
loop_
_publ_author_name
'Chinnakali, Kandasamy'
'Shanmuga Sundara Raj, S.'
'Fun, Hoong-Kun'
'Sriraghavan, Kamaraj'
'Ramakrishnan, Vayalakkavoor T.'

_publ_section_title (1<i>R</i>,2<i>S</i>)-2-[<i>N</i>-Methyl-<i>N</i>-(4-toluenesulfonyl)amino]-1-phenylpropan-1-ol
_journal_issue 2
_journal_name_full 'Acta Crystallographica Section C'
_journal_page_first 227
_journal_page_last 228
_journal_paper_doi 10.1107/S0108270198017429
_journal_volume 56
_journal_year 2000
_chemical_formula_sum 'C17 H21 N O3 S'
_chemical_formula_weight 319.41
_chemical_name_systematic
;
(1R,2S)-(2-N-methyl-N-4-toluenesulfonyl)amino-1-phenyl-1-propanol
;
_space_group_IT_number 4
_symmetry_cell_setting monoclinic
_symmetry_space_group_name_Hall 'P 2yb'
_symmetry_space_group_name_H-M 'P 1 21 1'
_audit_creation_method SHELXL-97
_cell_angle_alpha 90.00
_cell_angle_beta 98.1480(10)
_cell_angle_gamma 90.00
_cell_formula_units_Z 2
_cell_length_a 6.0272(2)
_cell_length_b 18.6624(8)
_cell_length_c 7.3642(3)
_cell_measurement_reflns_used 4453
_cell_measurement_temperature 293(2)
_cell_measurement_theta_max 33.14
_cell_measurement_theta_min 2.79
_cell_volume 819.98(6)
_computing_cell_refinement 'SAINT (Siemens, 1996)'
_computing_data_collection 'SMART (Siemens, 1996)'
_computing_data_reduction 'SAINT (Siemens, 1996)'
_computing_molecular_graphics 'SHELXTL (Sheldrick, 1997)'
_computing_publication_material
; SHELXTL (Sheldrick, 1997)
  PLATON (Spek, 1990)
;
_computing_structure_refinement 'SHELXTL (Sheldrick, 1997)'
_computing_structure_solution 'SHELXTL (Sheldrick, 1997)'
_diffrn_ambient_temperature 293(2)
_diffrn_detector_area_resol_mean 8.33
_diffrn_measured_fraction_theta_full .997
_diffrn_measured_fraction_theta_max .997
_diffrn_measurement_device
;
Siemens SMART CCD area detector diffractometer
;
_diffrn_measurement_method '\w scans'
_diffrn_radiation_monochromator graphite
_diffrn_radiation_source 'fine-focus sealed tube'
_diffrn_radiation_type MoK\a
_diffrn_radiation_wavelength .71073
_diffrn_reflns_av_R_equivalents .027
_diffrn_reflns_av_sigmaI/netI .046
_diffrn_reflns_limit_h_max 7
_diffrn_reflns_limit_h_min -7
_diffrn_reflns_limit_k_max 24
_diffrn_reflns_limit_k_min -24
_diffrn_reflns_limit_l_max 9
_diffrn_reflns_limit_l_min 0
_diffrn_reflns_number 5485
_diffrn_reflns_theta_full 27.50
_diffrn_reflns_theta_max 27.50
_diffrn_reflns_theta_min 2.79
_exptl_absorpt_coefficient_mu .209
_exptl_absorpt_correction_T_max .948
_exptl_absorpt_correction_T_min .903
_exptl_absorpt_correction_type empirical
_exptl_absorpt_process_details 'SADABS (Sheldrick, 1996)'
_exptl_crystal_colour colourless
_exptl_crystal_density_diffrn 1.294
_exptl_crystal_density_method 'not measured'
_exptl_crystal_description parallelepiped
_exptl_crystal_F_000 340
_exptl_crystal_size_max .50
_exptl_crystal_size_mid .34
_exptl_crystal_size_min .26
_refine_diff_density_max .40
_refine_diff_density_min -.34
_refine_ls_abs_structure_details 'Flack H D (1983), Acta Cryst. A39, 876-881'
_refine_ls_abs_structure_Flack .13(7)
_refine_ls_extinction_method none
_refine_ls_goodness_of_fit_ref 1.060
_refine_ls_hydrogen_treatment constr
_refine_ls_matrix_type full
_refine_ls_number_parameters 199
_refine_ls_number_reflns 3379
_refine_ls_number_restraints 1
_refine_ls_restrained_S_all 1.060
_refine_ls_R_factor_all .048
_refine_ls_R_factor_gt .041
_refine_ls_shift/su_max .000
_refine_ls_shift/su_mean .000
_refine_ls_structure_factor_coef Fsqd
_refine_ls_weighting_details 'calc w=1/[\s^2^(Fo^2^)+(0.0586P)^2^+0.0071P] where P=(Fo^2^+2Fc^2^)/3'
_refine_ls_weighting_scheme calc
_refine_ls_wR_factor_ref .104
_reflns_number_gt 3038
_reflns_number_total 3379
_reflns_threshold_expression I>2\s(I)
_cod_data_source_file ha1248.cif
_cod_data_source_block I
_cod_original_sg_symbol_Hall 'P 2y1'
_cod_original_sg_symbol_H-M 'P 21'
_cod_database_code 2010626

loop_
_symmetry_equiv_pos_as_xyz
'x, y, z'
'-x, y+1/2, -z'

loop_
_atom_site_label
_atom_site_fract_x
_atom_site_fract_y
_atom_site_fract_z
_atom_site_U_iso_or_equiv
_atom_site_adp_type
_atom_site_calc_flag
_atom_site_refinement_flags
_atom_site_occupancy
_atom_site_disorder_assembly
_atom_site_disorder_group
_atom_site_type_symbol
S1 .71634(9) .52841(3) .16550(6) .03538(14) Uani d . 1 . . S
N1 .6812(3) .53064(12) .38077(19) .0332(3) Uani d . 1 . . N
O1 .5257(4) .49339(10) .0678(2) .0560(5) Uani d . 1 . . O
O2 .9365(3) .50049(10) .1579(2) .0492(4) Uani d . 1 . . O
O3 1.0979(3) .50374(11) .7841(2) .0617(6) Uani d . 1 . . O
H3B 1.0922 .5042 .8947 .093 Uiso calc R 1 . . H
C1 .7120(4) .61742(11) .0817(3) .0341(5) Uani d . 1 . . C
C2 .9060(4) .65819(14) .1082(3) .0457(6) Uani d . 1 . . C
H2A 1.0395 .6387 .1662 .055 Uiso calc R 1 . . H
C3 .8984(6) .72823(15) .0473(4) .0578(7) Uani d . 1 . . C
H3A 1.0285 .7557 .0650 .069 Uiso calc R 1 . . H
C4 .7016(6) .75878(14) -.0397(3) .0549(7) Uani d . 1 . . C
C5 .5118(6) .71686(16) -.0663(4) .0581(7) Uani d . 1 . . C
H5A .3791 .7362 -.1262 .070 Uiso calc R 1 . . H
C6 .5137(5) .64620(15) -.0058(3) .0463(6) Uani d . 1 . . C
H6A .3836 .6188 -.0238 .056 Uiso calc R 1 . . H
C7 .6968(9) .83623(17) -.1010(5) .0926(13) Uani d . 1 . . C
H7A .8437 .8566 -.0714 .139 Uiso calc PR .50 . . H
H7B .5927 .8625 -.0393 .139 Uiso calc PR .50 . . H
H7C .6510 .8387 -.2311 .139 Uiso calc PR .50 . . H
H7D .5479 .8486 -.1565 .139 Uiso calc PR .50 . . H
H7E .7989 .8427 -.1885 .139 Uiso calc PR .50 . . H
H7F .7406 .8666 .0032 .139 Uiso calc PR .50 . . H
C8 .4563(5) .54798(18) .4198(4) .0591(8) Uani d . 1 . . C
H8A .4552 .5477 .5500 .089 Uiso calc R 1 . . H
H8B .3519 .5130 .3631 .089 Uiso calc R 1 . . H
H8C .4141 .5946 .3719 .089 Uiso calc R 1 . . H
C9 .8738(4) .54664(11) .5219(3) .0337(5) Uani d . 1 . . C
H9A 1.0101 .5374 .4673 .040 Uiso calc R 1 . . H
C10 .8826(6) .62448(14) .5843(4) .0595(8) Uani d . 1 . . C
H10A .8804 .6553 .4797 .089 Uiso calc R 1 . . H
H10B 1.0178 .6326 .6677 .089 Uiso calc R 1 . . H
H10C .7552 .6347 .6449 .089 Uiso calc R 1 . . H
C11 .8771(4) .49567(13) .6867(3) .0396(5) Uani d . 1 . . C
H11A .7686 .5126 .7643 .048 Uiso calc R 1 . . H
C12 .8253(4) .41887(13) .6347(3) .0387(5) Uani d . 1 . . C
C13 .6351(5) .38624(15) .6823(4) .0522(6) Uani d . 1 . . C
H13A .5402 .4118 .7476 .063 Uiso calc R 1 . . H
C14 .5852(6) .31557(16) .6332(4) .0613(8) Uani d . 1 . . C
H14A .4587 .2938 .6675 .074 Uiso calc R 1 . . H
C15 .7223(6) .27767(15) .5340(4) .0630(8) Uani d . 1 . . C
H15A .6873 .2306 .4994 .076 Uiso calc R 1 . . H
C16 .9115(6) .30947(15) .4861(4) .0618(8) Uani d . 1 . . C
H16A 1.0047 .2836 .4197 .074 Uiso calc R 1 . . H
C17 .9643(5) .37935(15) .5355(4) .0516(6) Uani d . 1 . . C
H17B 1.0930 .4003 .5026 .062 Uiso calc R 1 . . H

loop_
_atom_site_aniso_label
_atom_site_aniso_U_11
_atom_site_aniso_U_22
_atom_site_aniso_U_33
_atom_site_aniso_U_12
_atom_site_aniso_U_13
_atom_site_aniso_U_23
S1 .0435(3) .0380(2) .0233(2) .0017(3) .00025(16) -.0016(2)
N1 .0292(8) .0437(8) .0267(6) .0019(9) .0037(6) .0023(8)
O1 .0702(13) .0519(10) .0397(8) -.0153(9) -.0142(8) -.0032(7)
O2 .0612(12) .0588(9) .0293(7) .0238(9) .0118(7) .0017(6)
O3 .0586(12) .0873(14) .0333(8) -.0071(10) -.0142(7) -.0011(8)
C1 .0379(12) .0407(11) .0237(9) .0027(9) .0044(8) .0045(8)
C2 .0404(14) .0582(15) .0371(11) -.0044(11) .0007(9) .0048(10)
C3 .076(2) .0558(16) .0424(13) -.0187(15) .0119(12) .0002(11)
C4 .089(2) .0414(13) .0384(12) .0064(14) .0223(13) .0007(10)
C5 .0650(19) .0614(17) .0484(14) .0228(15) .0103(13) .0140(12)
C6 .0402(13) .0574(15) .0404(12) .0045(11) .0031(9) .0080(10)
C7 .165(4) .0467(17) .072(2) .012(2) .037(2) .0089(15)
C8 .0387(14) .086(2) .0552(14) .0092(13) .0138(11) .0106(13)
C9 .0334(11) .0430(12) .0252(9) -.0039(8) .0056(7) -.0026(7)
C10 .094(2) .0464(14) .0378(13) -.0163(15) .0085(14) -.0067(11)
C11 .0462(14) .0505(12) .0220(8) -.0013(11) .0043(8) .0009(9)
C12 .0461(14) .0442(12) .0254(10) .0048(10) .0041(9) .0103(9)
C13 .0533(16) .0621(16) .0424(13) -.0019(13) .0113(11) .0046(11)
C14 .065(2) .0617(17) .0564(16) -.0144(14) .0045(14) .0138(13)
C15 .089(2) .0410(14) .0569(16) -.0043(14) .0019(15) .0045(12)
C16 .075(2) .0485(15) .0647(17) .0131(14) .0193(15) .0051(12)
C17 .0554(17) .0483(14) .0532(14) .0079(12) .0158(12) .0073(11)

loop_
_atom_type_symbol
_atom_type_description
_atom_type_scat_dispersion_real
_atom_type_scat_dispersion_imag
_atom_type_scat_source
C C .0033 .0016 'International Tables Vol C Tables 4.2.6.8 and 6.1.1.4'
H H .0000 .0000 'International Tables Vol C Tables 4.2.6.8 and 6.1.1.4'
N N .0061 .0033 'International Tables Vol C Tables 4.2.6.8 and 6.1.1.4'
O O .0106 .0060 'International Tables Vol C Tables 4.2.6.8 and 6.1.1.4'
S S .1246 .1234 'International Tables Vol C Tables 4.2.6.8 and 6.1.1.4'

loop_
_geom_angle_atom_site_label_1
_geom_angle_atom_site_label_2
_geom_angle_atom_site_label_3
_geom_angle
_geom_angle_publ_flag
O1 S1 O2 119.90(10) y
O1 S1 N1 107.20(10) y
O2 S1 N1 107.20(10) y
O1 S1 C1 106.40(10) y
O2 S1 C1 107.20(10) y
N1 S1 C1 108.50(10) y
C8 N1 C9 118.4(2) y
C8 N1 S1 116.7(2) y
C9 N1 S1 119.50(10) y
C11 O3 H3B 109.5 ?
C6 C1 C2 120.6(2) ?
C6 C1 S1 119.72(18) ?
C2 C1 S1 119.69(17) ?
C3 C2 C1 119.1(2) ?
C3 C2 H2A 120.5 ?
C1 C2 H2A 120.5 ?
C2 C3 C4 121.7(3) ?
C2 C3 H3A 119.1 ?
C4 C3 H3A 119.1 ?
C5 C4 C3 118.1(2) ?
C5 C4 C7 121.3(3) ?
C3 C4 C7 120.6(3) ?
C4 C5 C6 121.6(3) ?
C4 C5 H5A 119.2 ?
C6 C5 H5A 119.2 ?
C1 C6 C5 119.0(3) ?
C1 C6 H6A 120.5 ?
C5 C6 H6A 120.5 ?
C4 C7 H7A 109.5 ?
C4 C7 H7B 109.5 ?
H7A C7 H7B 109.5 ?
C4 C7 H7C 109.5 ?
H7A C7 H7C 109.5 ?
H7B C7 H7C 109.5 ?
C4 C7 H7D 109.5 ?
H7A C7 H7D 141.1 ?
H7B C7 H7D 56.3 ?
H7C C7 H7D 56.3 ?
C4 C7 H7E 109.5 ?
H7A C7 H7E 56.3 ?
H7B C7 H7E 141.1 ?
H7C C7 H7E 56.3 ?
H7D C7 H7E 109.5 ?
C4 C7 H7F 109.5 ?
H7A C7 H7F 56.3 ?
H7B C7 H7F 56.3 ?
H7C C7 H7F 141.1 ?
H7D C7 H7F 109.5 ?
H7E C7 H7F 109.5 ?
N1 C8 H8A 109.5 ?
N1 C8 H8B 109.5 ?
H8A C8 H8B 109.5 ?
N1 C8 H8C 109.5 ?
H8A C8 H8C 109.5 ?
H8B C8 H8C 109.5 ?
N1 C9 C10 113.3(2) ?
N1 C9 C11 110.56(18) ?
C10 C9 C11 110.83(17) ?
N1 C9 H9A 107.3 ?
C10 C9 H9A 107.3 ?
C11 C9 H9A 107.3 ?
C9 C10 H10A 109.5 ?
C9 C10 H10B 109.5 ?
H10A C10 H10B 109.5 ?
C9 C10 H10C 109.5 ?
H10A C10 H10C 109.5 ?
H10B C10 H10C 109.5 ?
O3 C11 C12 111.9(2) ?
O3 C11 C9 103.75(18) ?
C12 C11 C9 114.15(16) ?
O3 C11 H11A 108.9 ?
C12 C11 H11A 108.9 ?
C9 C11 H11A 108.9 ?
C13 C12 C17 118.6(3) ?
C13 C12 C11 120.2(2) ?
C17 C12 C11 121.2(2) ?
C12 C13 C14 120.5(3) ?
C12 C13 H13A 119.8 ?
C14 C13 H13A 119.8 ?
C15 C14 C13 120.2(3) ?
C15 C14 H14A 119.9 ?
C13 C14 H14A 119.9 ?
C14 C15 C16 119.8(3) ?
C14 C15 H15A 120.1 ?
C16 C15 H15A 120.1 ?
C15 C16 C17 120.6(3) ?
C15 C16 H16A 119.7 ?
C17 C16 H16A 119.7 ?
C16 C17 C12 120.3(3) ?
C16 C17 H17B 119.9 ?
C12 C17 H17B 119.9 ?

loop_
_geom_bond_atom_site_label_1
_geom_bond_atom_site_label_2
_geom_bond_site_symmetry_2
_geom_bond_distance
_geom_bond_publ_flag
S1 O1 . 1.425(2) y
S1 O2 . 1.434(2) y
S1 N1 . 1.6290(10) y
S1 C1 . 1.771(2) y
N1 C8 . 1.461(3) y
N1 C9 . 1.475(3) y
O3 C11 . 1.427(3) y
O3 H3B . .8200 ?
C1 C6 . 1.383(3) ?
C1 C2 . 1.386(3) ?
C2 C3 . 1.381(4) ?
C2 H2A . .9300 ?
C3 C4 . 1.388(4) ?
C3 H3A . .9300 ?
C4 C5 . 1.377(5) ?
C4 C7 . 1.513(4) ?
C5 C6 . 1.391(4) ?
C5 H5A . .9300 ?
C6 H6A . .9300 ?
C7 H7A . .9600 ?
C7 H7B . .9600 ?
C7 H7C . .9600 ?
C7 H7D . .9600 ?
C7 H7E . .9600 ?
C7 H7F . .9600 ?
C8 H8A . .9600 ?
C8 H8B . .9600 ?
C8 H8C . .9600 ?
C9 C10 . 1.522(3) ?
C9 C11 . 1.540(3) y
C9 H9A . .9800 ?
C10 H10A . .9600 ?
C10 H10B . .9600 ?
C10 H10C . .9600 ?
C11 C12 . 1.505(3) y
C11 H11A . .9800 ?
C12 C13 . 1.386(4) ?
C12 C17 . 1.398(3) ?
C13 C14 . 1.389(4) ?
C13 H13A . .9300 ?
C14 C15 . 1.374(5) ?
C14 H14A . .9300 ?
C15 C16 . 1.375(4) ?
C15 H15A . .9300 ?
C16 C17 . 1.379(4) ?
C16 H16A . .9300 ?
C17 H17B . .9300 ?

loop_
_geom_hbond_atom_site_label_D
_geom_hbond_atom_site_label_H
_geom_hbond_atom_site_label_A
_geom_hbond_site_symmetry_A
_geom_hbond_distance_DH
_geom_hbond_distance_HA
_geom_hbond_distance_DA
_geom_hbond_angle_DHA
_geom_hbond_publ_flag
O3 H3B O2 1_556 .82 2.27 3.047(2) 158 yes

loop_
_geom_torsion_atom_site_label_1
_geom_torsion_atom_site_label_2
_geom_torsion_atom_site_label_3
_geom_torsion_atom_site_label_4
_geom_torsion
_geom_torsion_publ_flag
O1 S1 N1 C8 -41.8(2) ?
O2 S1 N1 C8 -171.7(2) ?
C1 S1 N1 C8 72.8(2) ?
O1 S1 N1 C9 164.4(2) y
O2 S1 N1 C9 34.5(2) ?
C1 S1 N1 C9 -81.0(2) y
O1 S1 C1 C6 20.8(2) y
O2 S1 C1 C6 150.15(18) ?
N1 S1 C1 C6 -94.36(19) ?
O1 S1 C1 C2 -160.79(19) ?
O2 S1 C1 C2 -31.4(2) y
N1 S1 C1 C2 84.08(19) ?
C6 C1 C2 C3 .5(3) ?
S1 C1 C2 C3 -177.94(18) ?
C1 C2 C3 C4 .0(4) ?
C2 C3 C4 C5 -.8(4) ?
C2 C3 C4 C7 178.5(3) ?
C3 C4 C5 C6 1.1(4) ?
C7 C4 C5 C6 -178.2(3) ?
C2 C1 C6 C5 -.2(3) ?
S1 C1 C6 C5 178.24(19) ?
C4 C5 C6 C1 -.6(4) ?
C8 N1 C9 C10 -54.8(3) ?
S1 N1 C9 C10 98.6(2) y
C8 N1 C9 C11 70.4(3) ?
S1 N1 C9 C11 -136.3(2) y
N1 C9 C11 O3 164.6(2) y
C10 C9 C11 O3 -68.9(3) ?
N1 C9 C11 C12 42.5(3) ?
C10 C9 C11 C12 169.0(2) ?
O3 C11 C12 C13 126.5(2) ?
C9 C11 C12 C13 -116.0(2) ?
O3 C11 C12 C17 -54.6(3) ?
C9 C11 C12 C17 62.9(3) ?
C17 C12 C13 C14 .4(4) ?
C11 C12 C13 C14 179.4(2) ?
C12 C13 C14 C15 -1.1(4) ?
C13 C14 C15 C16 1.1(5) ?
C14 C15 C16 C17 -.5(5) ?
C15 C16 C17 C12 -.2(4) ?
C13 C12 C17 C16 .2(4) ?
C11 C12 C17 C16 -178.7(2) ?
